data_7012469
loop_
_publ_author_name
'Bowden, Thomas A.'
'Milton, Heather L.'
'Slawin, Alexandra M. Z.'
'Lightfoot, Philip'

_publ_section_title
;
 Hydrothermal syntheses and crystal structures of three zinc
 succinates: Zn(C4H4O4)-\a, Zn(C4H4O4)-\b and K2Zn(C4H4O4)2
;
_journal_issue 5
_journal_name_full 'Dalton Transactions'
_journal_page_first 936
_journal_paper_doi 10.1039/b211181k
_journal_year 2003
_chemical_formula_sum 'C4 H4 O4 Zn'
_chemical_formula_weight 181.44
_chemical_name_systematic
;
?
;
_space_group_IT_number 15
_symmetry_cell_setting monoclinic
_symmetry_space_group_name_Hall '-C 2yc'
_symmetry_space_group_name_H-M 'C 1 2/c 1'
_atom_sites_solution_hydrogens geom
_atom_sites_solution_primary direct
_atom_sites_solution_secondary difmap
_audit_creation_method SHELXL-97
_cell_angle_alpha 90.00
_cell_angle_beta 99.285(9)
_cell_angle_gamma 90.00
_cell_formula_units_Z 4
_cell_length_a 6.922(4)
_cell_length_b 6.787(4)
_cell_length_c 11.267(6)
_cell_measurement_temperature 125(2)
_cell_volume 522.4(5)
_computing_cell_refinement 'Bruker SMART'
_computing_data_collection 'Bruker SMART'
_computing_data_reduction 'Bruker SHELXTL'
_computing_molecular_graphics 'Bruker SHELXTL'
_computing_publication_material 'Bruker SHELXTL'
_computing_structure_refinement 'Bruker SHELXTL'
_computing_structure_solution 'Bruker SHELXTL'
_diffrn_ambient_temperature 125(2)
_diffrn_measured_fraction_theta_full 0.984
_diffrn_measured_fraction_theta_max 0.984
_diffrn_measurement_device_type 'CCD area detector'
_diffrn_measurement_method 'phi and omega scans'
_diffrn_radiation_monochromator graphite
_diffrn_radiation_source 'fine-focus sealed tube'
_diffrn_radiation_type MoK\a
_diffrn_radiation_wavelength 0.71073
_diffrn_reflns_av_R_equivalents 0.0782
_diffrn_reflns_av_sigmaI/netI 0.0454
_diffrn_reflns_limit_h_max 7
_diffrn_reflns_limit_h_min -7
_diffrn_reflns_limit_k_max 7
_diffrn_reflns_limit_k_min -5
_diffrn_reflns_limit_l_max 12
_diffrn_reflns_limit_l_min -12
_diffrn_reflns_number 1211
_diffrn_reflns_theta_full 23.37
_diffrn_reflns_theta_max 23.37
_diffrn_reflns_theta_min 3.66
_exptl_absorpt_coefficient_mu 4.627
_exptl_absorpt_correction_T_max 1.00000
_exptl_absorpt_correction_T_min 0.594261
_exptl_absorpt_correction_type sadabs
_exptl_crystal_colour colourless
_exptl_crystal_density_diffrn 2.31
_exptl_crystal_density_method 'not measured'
_exptl_crystal_description prism
_exptl_crystal_F_000 360
_exptl_crystal_size_max 0.2
_exptl_crystal_size_mid 0.2
_exptl_crystal_size_min 0.1
_refine_diff_density_max 0.937
_refine_diff_density_min -1.024
_refine_diff_density_rms 0.188
_refine_ls_extinction_method none
_refine_ls_goodness_of_fit_ref 1.165
_refine_ls_hydrogen_treatment mixed
_refine_ls_matrix_type full
_refine_ls_number_parameters 50
_refine_ls_number_reflns 380
_refine_ls_number_restraints 0
_refine_ls_restrained_S_all 1.165
_refine_ls_R_factor_all 0.0428
_refine_ls_R_factor_gt 0.0426
_refine_ls_shift/su_max 0.029
_refine_ls_shift/su_mean 0.008
_refine_ls_structure_factor_coef Fsqd
_refine_ls_weighting_details 'calc w=1/[\s^2^(Fo^2^)+(0.0903P)^2^+0.8475P] where P=(Fo^2^+2Fc^2^)/3'
_refine_ls_weighting_scheme calc
_refine_ls_wR_factor_gt 0.1208
_refine_ls_wR_factor_ref 0.1211
_reflns_number_gt 376
_reflns_number_total 380
_reflns_threshold_expression >2sigma(I)
_cod_data_source_file b211181k.txt
_cod_data_source_block II
_cod_depositor_comments
;
The following automatic conversions were performed:
'_symmetry_cell_setting' value 'Monoclinic' changed to 'monoclinic'
according to '/home/saulius/struct/CIF-dictionaries/cif_core.dic'
dictionary named 'cif_core.dic' version 2.4.1 from 2010-06-29.

Automatic conversion script
Id: cif_fix_enum 1527 2010-12-29 10:47:43Z saulius 
;
_cod_original_sg_symbol_H-M 'C2/c   '
_cod_database_code 7012469

loop_
_symmetry_equiv_pos_as_xyz
'x, y, z'
'x, -y, z+1/2'
'x+1/2, y+1/2, z'
'x+1/2, -y+1/2, z+1/2'
'-x, -y, -z'
'-x, y, -z-1/2'
'-x+1/2, -y+1/2, -z'
'-x+1/2, y+1/2, -z-1/2'

loop_
_atom_site_label
_atom_site_type_symbol
_atom_site_fract_x
_atom_site_fract_y
_atom_site_fract_z
_atom_site_U_iso_or_equiv
_atom_site_adp_type
_atom_site_occupancy
_atom_site_symmetry_multiplicity
_atom_site_calc_flag
_atom_site_refinement_flags
_atom_site_disorder_assembly
_atom_site_disorder_group
Zn1 Zn 0.5000 0.01706(10) 0.7500 0.0109(5) Uani 1 2 d S . .
C1 C 0.4013(11) 0.5056(7) 0.9582(7) 0.0131(15) Uani 1 1 d . . .
O1 O 0.4853(4) 0.1926(5) 0.8861(3) 0.0147(9) Uani 1 1 d . . .
O2 O 0.7134(4) -0.1709(5) 0.7933(3) 0.0151(9) Uani 1 1 d . . .
C2 C 0.3634(6) 0.3332(7) 0.8745(4) 0.0109(11) Uani 1 1 d . . .
H1 H 0.392(9) 0.634(12) 0.910(6) 0.035(19) Uiso 1 1 d . . .
H2 H 0.307(13) 0.520(7) 0.997(7) 0.01(2) Uiso 1 1 d . . .

loop_
_atom_site_aniso_label
_atom_site_aniso_U_11
_atom_site_aniso_U_22
_atom_site_aniso_U_33
_atom_site_aniso_U_23
_atom_site_aniso_U_13
_atom_site_aniso_U_12
Zn1 0.0091(7) 0.0066(7) 0.0151(8) 0.000 -0.0042(5) 0.000
C1 0.009(4) 0.012(3) 0.016(3) -0.0010(18) -0.004(3) 0.0017(15)
O1 0.0143(16) 0.0097(19) 0.0188(17) -0.0014(14) -0.0009(12) 0.0021(14)
O2 0.0107(15) 0.011(2) 0.0210(18) -0.0042(14) -0.0066(13) 0.0029(13)
C2 0.006(2) 0.011(3) 0.016(2) 0.004(2) 0.0036(17) 0.002(2)

loop_
_atom_type_symbol
_atom_type_description
_atom_type_scat_dispersion_real
_atom_type_scat_dispersion_imag
_atom_type_scat_source
C C 0.0033 0.0016 'International Tables Vol C Tables 4.2.6.8 and 6.1.1.4'
H H 0.0000 0.0000 'International Tables Vol C Tables 4.2.6.8 and 6.1.1.4'
O O 0.0106 0.0060 'International Tables Vol C Tables 4.2.6.8 and 6.1.1.4'
Zn Zn 0.2839 1.4301 'International Tables Vol C Tables 4.2.6.8 and 6.1.1.4'

loop_
_geom_angle_atom_site_label_1
_geom_angle_atom_site_label_2
_geom_angle_atom_site_label_3
_geom_angle
_geom_angle_site_symmetry_1
_geom_angle_site_symmetry_3
_geom_angle_publ_flag
O2 Zn1 O2 98.4(2) 6_657 . ?
O2 Zn1 O1 117.40(13) 6_657 . ?
O2 Zn1 O1 109.56(12) . . ?
O2 Zn1 O1 109.56(12) 6_657 6_657 ?
O2 Zn1 O1 117.40(13) . 6_657 ?
O1 Zn1 O1 105.04(19) . 6_657 ?
C2 C1 C1 113.3(6) . 5_667 ?
C2 O1 Zn1 119.7(3) . . ?
C2 O2 Zn1 131.6(3) 3_545 . ?
O1 C2 O2 120.8(5) . 3_455 ?
O1 C2 C1 118.5(4) . . ?
O2 C2 C1 120.7(4) 3_455 . ?

loop_
_geom_bond_atom_site_label_1
_geom_bond_atom_site_label_2
_geom_bond_distance
_geom_bond_site_symmetry_2
_geom_bond_publ_flag
Zn1 O2 1.953(3) 6_657 ?
Zn1 O2 1.953(3) . ?
Zn1 O1 1.958(3) . ?
Zn1 O1 1.958(3) 6_657 ?
C1 C2 1.500(8) . ?
C1 C1 1.530(15) 5_667 ?
O1 C2 1.266(6) . ?
O2 C2 1.269(6) 3_545 ?
C2 O2 1.269(6) 3_455 ?
